data_4034658
loop_
_publ_author_name
'Achar, Tapas Kumar'
'Biswas, Jyoti Prasad'
'Porey, Sandip'
'Pal, Tapas'
'Ramakrishna, Kankanala'
'Maiti, Siddhartha'
'Maiti, Debabrata'

_publ_section_title
;
 Palladium-Catalyzed Template Directed C-5 Selective Olefination of
 Thiazoles.
;
_journal_issue 12
_journal_name_full 'The Journal of organic chemistry'
_journal_page_first 8315
_journal_page_last 8321
_journal_paper_doi 10.1021/acs.joc.9b01074
_journal_volume 84
_journal_year 2019
_chemical_formula_moiety 'C4 H2.5 Cl0.5 F1.5 N0.5 O S0.5'
_chemical_formula_sum 'C4 H2.5 Cl0.5 F1.5 N0.5 O S0.5'
_chemical_formula_weight 135.82
_space_group_crystal_system orthorhombic
_space_group_IT_number 57
_space_group_name_Hall '-P 2c 2b'
_space_group_name_H-M_alt 'P b c m'
_atom_sites_solution_hydrogens geom
_atom_sites_solution_primary direct
_audit_creation_date 2019-02-25
_audit_creation_method
;
Olex2 1.2-alpha
(compiled 2018.07.26 svn.r3523 for OlexSys, GUI svn.r5532)
;
_cell_angle_alpha 90
_cell_angle_beta 90
_cell_angle_gamma 90
_cell_formula_units_Z 8
_cell_length_a 8.2188(5)
_cell_length_b 19.2559(9)
_cell_length_c 6.6689(4)
_cell_measurement_reflns_used 3435
_cell_measurement_temperature 293(2)
_cell_measurement_theta_max 29.7850
_cell_measurement_theta_min 2.0920
_cell_volume 1055.42(10)
_computing_cell_refinement 'CrysAlisPro 1.171.39.46 (Rigaku OD, 2018)'
_computing_data_collection 'CrysAlisPro 1.171.39.46 (Rigaku OD, 2018)'
_computing_data_reduction 'CrysAlisPro 1.171.39.46 (Rigaku OD, 2018)'
_computing_molecular_graphics 'Olex2 (Dolomanov et al., 2009)'
_computing_publication_material 'Olex2 (Dolomanov et al., 2009)'
_computing_structure_refinement 'ShelXL (Sheldrick, 2015)'
_computing_structure_solution 'ShelXT (Sheldrick, 2015)'
_diffrn_ambient_temperature 293(2)
_diffrn_detector 'CCD plate'
_diffrn_detector_area_resol_mean 28.5714
_diffrn_detector_type 'Rigaku Saturn724+'
_diffrn_measured_fraction_theta_full 0.997
_diffrn_measured_fraction_theta_max 0.997
_diffrn_measurement_details
;
List of Runs (angles in degrees, time in seconds):

  # Type    Start    End  Width  t~exp~   \w     \q     \k     \f   Frames
--------------------------------------------------------------------------
  1  \w   -106.00  67.00   0.50    8.00    --  -20.00   0.00  36.00  346
  2  \w    -59.00 -28.50   0.50    8.00    --  -20.00  72.00  36.00   61
  3  \w    -98.00  -2.50   0.50    8.00    --  -20.00   0.00-108.00  191
;
_diffrn_measurement_device 'abstract diffractometer'
_diffrn_measurement_device_type 'dtrek-CrysAlisPro-abstract goniometer imported rigaku-d*trek images'
_diffrn_measurement_method '\w scans'
_diffrn_measurement_specimen_support 'Mitegen 50um'
_diffrn_orient_matrix_type 'CrysAlisPro convention (1999,Acta A55,543-557)'
_diffrn_orient_matrix_UB_11 0.0706685000
_diffrn_orient_matrix_UB_12 -0.0038216000
_diffrn_orient_matrix_UB_13 0.0600159000
_diffrn_orient_matrix_UB_21 0.0226595000
_diffrn_orient_matrix_UB_22 0.0346703000
_diffrn_orient_matrix_UB_23 -0.0223699000
_diffrn_orient_matrix_UB_31 -0.0439457000
_diffrn_orient_matrix_UB_32 0.0118140000
_diffrn_orient_matrix_UB_33 0.0850277000
_diffrn_radiation_collimation 0.3
_diffrn_radiation_monochromator graphite
_diffrn_radiation_probe x-ray
_diffrn_radiation_type MoK\a
_diffrn_radiation_wavelength 0.71073
_diffrn_reflns_av_R_equivalents 0.0543
_diffrn_reflns_av_unetI/netI 0.0316
_diffrn_reflns_Laue_measured_fraction_full 0.997
_diffrn_reflns_Laue_measured_fraction_max 0.997
_diffrn_reflns_limit_h_max 9
_diffrn_reflns_limit_h_min -9
_diffrn_reflns_limit_k_max 22
_diffrn_reflns_limit_k_min -22
_diffrn_reflns_limit_l_max 7
_diffrn_reflns_limit_l_min -7
_diffrn_reflns_number 5622
_diffrn_reflns_point_group_measured_fraction_full 0.997
_diffrn_reflns_point_group_measured_fraction_max 0.997
_diffrn_reflns_theta_full 24.986
_diffrn_reflns_theta_max 24.986
_diffrn_reflns_theta_min 3.259
_diffrn_source 'fine-focus sealed X-ray tube'
_diffrn_source_current 24.0
_diffrn_source_power 1.2
_diffrn_source_target Mo
_diffrn_source_type 'Enhance (Mo) X-ray Source'
_diffrn_source_voltage 50.0
_exptl_absorpt_coefficient_mu 0.585
_exptl_absorpt_correction_T_max 1.00000
_exptl_absorpt_correction_T_min 0.54278
_exptl_absorpt_correction_type multi-scan
_exptl_absorpt_process_details
;
CrysAlisPro 1.171.39.46 (Rigaku Oxford Diffraction, 2018)
Empirical absorption correction using spherical harmonics,
 implemented in SCALE3 ABSPACK scaling algorithm.
;
_exptl_crystal_colour 'clear light yellow'
_exptl_crystal_colour_lustre clear
_exptl_crystal_colour_modifier light
_exptl_crystal_colour_primary yellow
_exptl_crystal_density_diffrn 1.710
_exptl_crystal_description block
_exptl_crystal_F_000 544
_exptl_crystal_size_max 0.177
_exptl_crystal_size_mid 0.163
_exptl_crystal_size_min 0.074
_refine_diff_density_max 0.373
_refine_diff_density_min -0.254
_refine_diff_density_rms 0.065
_refine_ls_extinction_method none
_refine_ls_goodness_of_fit_ref 1.107
_refine_ls_hydrogen_treatment constr
_refine_ls_matrix_type full
_refine_ls_number_parameters 94
_refine_ls_number_reflns 1013
_refine_ls_number_restraints 0
_refine_ls_restrained_S_all 1.107
_refine_ls_R_factor_all 0.0440
_refine_ls_R_factor_gt 0.0369
_refine_ls_shift/su_max 0.000
_refine_ls_shift/su_mean 0.000
_refine_ls_structure_factor_coef Fsqd
_refine_ls_weighting_details 'w=1/[\s^2^(Fo^2^)+(0.0454P)^2^+0.3277P] where P=(Fo^2^+2Fc^2^)/3'
_refine_ls_weighting_scheme calc
_refine_ls_wR_factor_gt 0.0880
_refine_ls_wR_factor_ref 0.0941
_reflns_Friedel_coverage 0.000
_reflns_number_gt 875
_reflns_number_total 1013
_reflns_threshold_expression 'I > 2\s(I)'
_cod_data_source_file jo9b01074_si_004.cif
_cod_data_source_block dm-ta-365-e2_mo
_cod_original_formula_sum 'C4 H2.50 Cl0.50 F1.50 N0.50 O S0.50'
_cod_database_code 4034658
_shelx_shelxl_version_number 2018/3
_shelx_space_group_comment
;
The symmetry employed for this shelxl refinement is uniquely defined
by the following loop, which should always be used as a source of
symmetry information in preference to the above space-group names.
They are only intended as comments.
;
_shelx_estimated_absorpt_t_max 0.958
_shelx_estimated_absorpt_t_min 0.903
_reflns_odcompleteness_completeness 92.67
_reflns_odcompleteness_iscentric 1
_reflns_odcompleteness_theta 30.96
_olex2_refinement_description
;
1. Fixed Uiso
 At 1.2 times of:
  All C(H) groups, All C(H,H) groups
2. Others
 Fixed Sof: H7A(0.5) H7B(0.5)
3.a Secondary CH2 refined with riding coordinates:
 C7(H7A,H7B)
3.b Aromatic/amide H refined with riding coordinates:
 C4(H4), C5(H5), C1(H1)
;
_olex2_submission_special_instructions 'No special instructions were received'
_oxdiff_exptl_absorpt_empirical_details
;
Empirical correction (ABSPACK) includes:
- Absorption correction using spherical harmonics
- Frame scaling
- Detector area scaling
;
_oxdiff_exptl_absorpt_empirical_full_max 2.284
_oxdiff_exptl_absorpt_empirical_full_min 0.723

loop_
_space_group_symop_operation_xyz
'x, y, z'
'-x, -y, z+1/2'
'-x, y+1/2, -z+1/2'
'x, -y+1/2, -z'
'-x, -y, -z'
'x, y, -z-1/2'
'x, -y-1/2, z-1/2'
'-x, y-1/2, z'

loop_
_atom_site_label
_atom_site_type_symbol
_atom_site_fract_x
_atom_site_fract_y
_atom_site_fract_z
_atom_site_U_iso_or_equiv
_atom_site_adp_type
_atom_site_occupancy
_atom_site_site_symmetry_order
_atom_site_calc_flag
_atom_site_refinement_flags_posn
_atom_site_refinement_flags_adp
_atom_site_refinement_flags_occupancy
S1 S 0.56123(10) 0.65416(4) 0.250000 0.0296(3) Uani 1 2 d S T P
Cl1 Cl 0.12140(10) 0.54333(4) 0.250000 0.0342(3) Uani 1 2 d S T P
O2 O 0.8723(2) 0.41024(10) 0.250000 0.0286(5) Uani 1 2 d S T P
O1 O 0.6150(3) 0.36979(10) 0.250000 0.0307(5) Uani 1 2 d S T P
F2 F 1.1687(2) 0.37501(9) 0.4102(3) 0.0665(6) Uani 1 1 d . . .
F3 F 1.1699(3) 0.27746(11) 0.250000 0.0691(8) Uani 1 2 d S T P
N1 N 0.2497(3) 0.67036(13) 0.250000 0.0309(6) Uani 1 2 d S T P
C4 C 0.5063(4) 0.51013(14) 0.250000 0.0233(7) Uani 1 2 d S T P
H4 H 0.431041 0.474070 0.250000 0.028 Uiso 1 2 calc RS T P
C3 C 0.4421(4) 0.58036(14) 0.250000 0.0218(7) Uani 1 2 d S T P
C6 C 0.7084(4) 0.41837(14) 0.250000 0.0227(7) Uani 1 2 d S T P
C5 C 0.6634(4) 0.49250(14) 0.250000 0.0236(7) Uani 1 2 d S T P
H5 H 0.743598 0.526579 0.250000 0.028 Uiso 1 2 calc RS T P
C2 C 0.2825(4) 0.60072(15) 0.250000 0.0252(7) Uani 1 2 d S T P
C1 C 0.3886(4) 0.70372(16) 0.250000 0.0327(8) Uani 1 2 d S T P
H1 H 0.393146 0.751974 0.250000 0.039 Uiso 1 2 calc RS T P
C7 C 0.9273(4) 0.33915(15) 0.250000 0.0323(8) Uani 1 2 d S T P
H7A H 0.888301 0.314980 0.131779 0.039 Uiso 0.5 1 calc R . .
H7B H 0.888301 0.314981 0.368221 0.039 Uiso 0.5 1 calc R . .
C8 C 1.1089(4) 0.34266(19) 0.250000 0.0423(9) Uani 1 2 d S T P

loop_
_atom_site_aniso_label
_atom_site_aniso_U_11
_atom_site_aniso_U_22
_atom_site_aniso_U_33
_atom_site_aniso_U_23
_atom_site_aniso_U_13
_atom_site_aniso_U_12
S1 0.0290(5) 0.0181(4) 0.0416(5) 0.000 0.000 -0.0014(3)
Cl1 0.0245(5) 0.0311(5) 0.0471(5) 0.000 0.000 -0.0015(3)
O2 0.0258(12) 0.0179(11) 0.0422(13) 0.000 0.000 0.0043(8)
O1 0.0299(13) 0.0186(11) 0.0437(13) 0.000 0.000 0.0013(9)
F2 0.0526(11) 0.0626(11) 0.0843(13) -0.0099(10) -0.0336(9) 0.0147(8)
F3 0.0491(15) 0.0399(13) 0.118(2) 0.000 0.000 0.0287(11)
N1 0.0359(16) 0.0222(13) 0.0344(15) 0.000 0.000 0.0071(12)
C4 0.0270(17) 0.0194(14) 0.0234(15) 0.000 0.000 0.0004(12)
C3 0.0244(16) 0.0182(14) 0.0228(15) 0.000 0.000 0.0009(12)
C6 0.0232(17) 0.0218(15) 0.0231(15) 0.000 0.000 0.0024(13)
C5 0.0275(17) 0.0169(14) 0.0265(16) 0.000 0.000 -0.0016(12)
C2 0.0304(18) 0.0208(14) 0.0243(15) 0.000 0.000 0.0019(13)
C1 0.041(2) 0.0183(15) 0.0390(18) 0.000 0.000 0.0063(14)
C7 0.0326(19) 0.0191(15) 0.045(2) 0.000 0.000 0.0067(13)
C8 0.039(2) 0.034(2) 0.053(2) 0.000 0.000 0.0186(16)

loop_
_atom_type_symbol
_atom_type_description
_atom_type_scat_dispersion_real
_atom_type_scat_dispersion_imag
_atom_type_scat_source
C C 0.0033 0.0016 'International Tables Vol C Tables 4.2.6.8 and 6.1.1.4'
H H 0.0000 0.0000 'International Tables Vol C Tables 4.2.6.8 and 6.1.1.4'
Cl Cl 0.1484 0.1585 'International Tables Vol C Tables 4.2.6.8 and 6.1.1.4'
F F 0.0171 0.0103 'International Tables Vol C Tables 4.2.6.8 and 6.1.1.4'
N N 0.0061 0.0033 'International Tables Vol C Tables 4.2.6.8 and 6.1.1.4'
O O 0.0106 0.0060 'International Tables Vol C Tables 4.2.6.8 and 6.1.1.4'
S S 0.1246 0.1234 'International Tables Vol C Tables 4.2.6.8 and 6.1.1.4'

loop_
_geom_angle_atom_site_label_1
_geom_angle_atom_site_label_2
_geom_angle_atom_site_label_3
_geom_angle
_geom_angle_site_symmetry_1
C1 S1 C3 89.37(15) .
C6 O2 C7 114.9(2) .
C1 N1 C2 108.0(3) .
C5 C4 C3 126.0(3) .
C4 C3 S1 124.1(2) .
C2 C3 S1 107.9(2) .
C2 C3 C4 128.0(3) .
O2 C6 C5 111.1(2) .
O1 C6 O2 122.7(3) .
O1 C6 C5 126.1(3) .
C4 C5 C6 119.2(3) .
N1 C2 Cl1 118.5(2) .
N1 C2 C3 118.0(3) .
C3 C2 Cl1 123.5(2) .
N1 C1 S1 116.7(2) .
O2 C7 C8 105.7(3) .
F2 C8 F2 106.8(3) 6_556
F2 C8 F3 107.3(2) 6_556
F2 C8 F3 107.3(2) .
F2 C8 C7 112.96(19) .
F2 C8 C7 112.96(19) 6_556
F3 C8 C7 109.2(3) .

loop_
_geom_bond_atom_site_label_1
_geom_bond_atom_site_label_2
_geom_bond_distance
S1 C3 1.726(3)
S1 C1 1.710(3)
Cl1 C2 1.725(3)
O2 C6 1.356(3)
O2 C7 1.442(3)
O1 C6 1.210(4)
F2 C8 1.331(3)
F3 C8 1.352(4)
N1 C2 1.368(4)
N1 C1 1.310(4)
C4 C3 1.452(4)
C4 C5 1.335(4)
C3 C2 1.369(4)
C6 C5 1.474(4)
C7 C8 1.494(5)

loop_
_geom_torsion_atom_site_label_1
_geom_torsion_atom_site_label_2
_geom_torsion_atom_site_label_3
_geom_torsion_atom_site_label_4
_geom_torsion
_geom_torsion_site_symmetry_4
S1 C3 C2 Cl1 180.0 .
S1 C3 C2 N1 0.0 .
O2 C6 C5 C4 180.0 .
O2 C7 C8 F2 -60.7(2) 6_556
O2 C7 C8 F2 60.7(2) .
O2 C7 C8 F3 180.0 .
O1 C6 C5 C4 0.0 .
C4 C3 C2 Cl1 0.0 .
C4 C3 C2 N1 180.0 .
C3 S1 C1 N1 0.0 .
C3 C4 C5 C6 180.0 .
C6 O2 C7 C8 180.0 .
C5 C4 C3 S1 0.0 .
C5 C4 C3 C2 180.0 .
C2 N1 C1 S1 0.0 .
C1 S1 C3 C4 180.0 .
C1 S1 C3 C2 0.0 .
C1 N1 C2 Cl1 180.0 .
C1 N1 C2 C3 0.0 .
C7 O2 C6 O1 0.0 .
C7 O2 C6 C5 180.0 .
